data_4347984
loop_
_publ_author_name
'Schlindwein, Simon H.'
'Bader, Katharina'
'Sibold, Carlo'
'Frey, Wolfgang'
'Neugebauer, Petr'
'Orlita, Milan'
'Slageren, Joris van'
'Gudat, Dietrich'

_publ_section_title
;
 New Selective Synthesis of Dithiaboroles as a Viable Pathway to
 Functionalized Benzenedithiolenes and Their Complexes.
;
_journal_issue 12
_journal_name_full 'Inorganic chemistry'
_journal_page_first 6186
_journal_page_last 6194
_journal_paper_doi 10.1021/acs.inorgchem.6b00821
_journal_volume 55
_journal_year 2016
_chemical_formula_moiety 'C25 H29 O P S2'
_chemical_formula_sum 'C25 H29 O P S2'
_chemical_formula_weight 440.57
_space_group_IT_number 14
_space_group_name_Hall '-P 2yn'
_space_group_name_H-M_alt 'P 1 21/n 1'
_symmetry_cell_setting monoclinic
_symmetry_space_group_name_Hall '-P 2yn'
_symmetry_space_group_name_H-M 'P 1 21/n 1'
_atom_sites_solution_hydrogens geom
_atom_sites_solution_primary direct
_atom_sites_solution_secondary difmap
_audit_creation_method SHELXL-97
_cell_angle_alpha 90.00
_cell_angle_beta 98.948(9)
_cell_angle_gamma 90.00
_cell_formula_units_Z 4
_cell_length_a 6.3515(12)
_cell_length_b 20.724(3)
_cell_length_c 17.811(3)
_cell_measurement_reflns_used 2772
_cell_measurement_temperature 100(2)
_cell_measurement_theta_max 25.06
_cell_measurement_theta_min 1.52
_cell_volume 2315.9(7)
_computing_cell_refinement 'Bruker ApexII Software Suite, 2008'
_computing_data_collection 'Bruker ApexII Software Suite, 2008'
_computing_data_reduction 'Bruker ApexII Software Suite, 2008'
_computing_molecular_graphics 'SHELXS plus XP (Sheldrick, 1991)'
_computing_publication_material SHELXL-97
_computing_structure_refinement 'SHELXL-97 (Sheldrick, 1997)'
_computing_structure_solution 'SHELXS-97 (Sheldrick, 1990)'
_diffrn_ambient_temperature 100(2)
_diffrn_measured_fraction_theta_full 0.992
_diffrn_measured_fraction_theta_max 0.992
_diffrn_measurement_device_type 'Bruker Kappa ApexII Duo'
_diffrn_measurement_method 'Omega and phi scans'
_diffrn_radiation_monochromator triumph
_diffrn_radiation_source 'fine-focus sealed tube'
_diffrn_radiation_type MoK\a
_diffrn_radiation_wavelength 0.71073
_diffrn_reflns_av_R_equivalents 0.0999
_diffrn_reflns_av_sigmaI/netI 0.1014
_diffrn_reflns_limit_h_max 7
_diffrn_reflns_limit_h_min -7
_diffrn_reflns_limit_k_max 24
_diffrn_reflns_limit_k_min -24
_diffrn_reflns_limit_l_max 21
_diffrn_reflns_limit_l_min -20
_diffrn_reflns_number 18735
_diffrn_reflns_theta_full 25.06
_diffrn_reflns_theta_max 25.06
_diffrn_reflns_theta_min 1.52
_exptl_absorpt_coefficient_mu 0.313
_exptl_absorpt_correction_T_max 0.7452
_exptl_absorpt_correction_T_min 0.6256
_exptl_absorpt_correction_type multi-scan
_exptl_absorpt_process_details 'BLESSING 1995'
_exptl_crystal_colour colourless
_exptl_crystal_density_diffrn 1.264
_exptl_crystal_density_method 'not measured'
_exptl_crystal_description needle
_exptl_crystal_F_000 936
_exptl_crystal_size_max 0.16
_exptl_crystal_size_mid 0.07
_exptl_crystal_size_min 0.05
_refine_diff_density_max 1.227
_refine_diff_density_min -0.539
_refine_diff_density_rms 0.144
_refine_ls_extinction_method none
_refine_ls_goodness_of_fit_ref 1.094
_refine_ls_hydrogen_treatment constr
_refine_ls_matrix_type full
_refine_ls_number_parameters 267
_refine_ls_number_reflns 4146
_refine_ls_number_restraints 0
_refine_ls_restrained_S_all 1.094
_refine_ls_R_factor_all 0.1425
_refine_ls_R_factor_gt 0.0945
_refine_ls_shift/su_max 0.000
_refine_ls_shift/su_mean 0.000
_refine_ls_structure_factor_coef Fsqd
_refine_ls_weighting_details 'calc w=1/[\s^2^(Fo^2^)+(0.1124P)^2^+20.8499P] where P=(Fo^2^+2Fc^2^)/3'
_refine_ls_weighting_scheme calc
_refine_ls_wR_factor_gt 0.2550
_refine_ls_wR_factor_ref 0.2801
_reflns_number_gt 2772
_reflns_number_total 4146
_reflns_threshold_expression >2sigma(I)
_cod_data_source_file 2(GUD290).CIF
_cod_data_source_block gud290
_cod_original_sg_symbol_Hall '-p 2yn'
_cod_original_sg_symbol_H-M 'p 21/n'
_cod_database_code 4347984

loop_
_symmetry_equiv_pos_as_xyz
'x, y, z'
'-x+1/2, y+1/2, -z+1/2'
'-x, -y, -z'
'x-1/2, -y-1/2, z-1/2'

loop_
_atom_site_label
_atom_site_type_symbol
_atom_site_fract_x
_atom_site_fract_y
_atom_site_fract_z
_atom_site_U_iso_or_equiv
_atom_site_adp_type
_atom_site_occupancy
_atom_site_symmetry_multiplicity
_atom_site_calc_flag
_atom_site_refinement_flags
S1 S -0.0177(3) 0.18893(9) 0.41057(11) 0.0170(5) Uani 1 1 d .
S2 S -0.3056(3) 0.30093(9) 0.34377(12) 0.0190(5) Uani 1 1 d .
P1 P 0.2887(3) 0.07574(9) 0.27895(11) 0.0149(5) Uani 1 1 d .
O1 O 0.0605(9) 0.0612(3) 0.2708(3) 0.0228(13) Uani 1 1 d .
C1 C 0.2036(12) 0.2057(3) 0.2898(4) 0.0158(16) Uani 1 1 d .
C2 C 0.0362(12) 0.2261(4) 0.3252(4) 0.0171(17) Uani 1 1 d .
C3 C -0.1004(12) 0.2764(4) 0.2937(4) 0.0162(16) Uani 1 1 d .
C4 C 0.3846(13) 0.0783(3) 0.1876(4) 0.0164(17) Uani 1 1 d .
C5 C 0.4497(13) 0.0195(3) 0.3422(4) 0.0155(16) Uani 1 1 d .
C6 C -0.0674(13) 0.3039(4) 0.2238(4) 0.0218(18) Uani 1 1 d .
H6 H -0.1604 0.3366 0.2007 0.026 Uiso 1 1 calc R
C7 C 0.0994(14) 0.2831(4) 0.1893(4) 0.0216(18) Uani 1 1 d .
H7 H 0.1219 0.3023 0.1428 0.026 Uiso 1 1 calc R
C8 C 0.2373(14) 0.2340(4) 0.2212(4) 0.0204(18) Uani 1 1 d .
H8 H 0.3518 0.2202 0.1966 0.024 Uiso 1 1 calc R
C9 C 0.2405(15) 0.0592(4) 0.1243(5) 0.026(2) Uani 1 1 d .
H9 H 0.1025 0.0446 0.1305 0.031 Uiso 1 1 calc R
C10 C 0.2968(19) 0.0614(5) 0.0531(5) 0.038(3) Uani 1 1 d .
H10 H 0.1964 0.0495 0.0101 0.046 Uiso 1 1 calc R
C11 C 0.4967(19) 0.0806(4) 0.0439(5) 0.041(3) Uani 1 1 d .
H11 H 0.5360 0.0810 -0.0054 0.049 Uiso 1 1 calc R
C12 C 0.6441(16) 0.0997(4) 0.1066(6) 0.033(2) Uani 1 1 d .
H12 H 0.7820 0.1142 0.1000 0.040 Uiso 1 1 calc R
C13 C 0.5864(13) 0.0973(4) 0.1789(5) 0.0209(18) Uani 1 1 d .
H13 H 0.6866 0.1089 0.2221 0.025 Uiso 1 1 calc R
C14 C 0.3373(14) -0.0295(4) 0.3735(4) 0.0195(18) Uani 1 1 d .
H14 H 0.1888 -0.0349 0.3568 0.023 Uiso 1 1 calc R
C15 C 0.4438(14) -0.0702(4) 0.4288(5) 0.0234(19) Uani 1 1 d .
H15 H 0.3678 -0.1028 0.4508 0.028 Uiso 1 1 calc R
C16 C 0.6589(15) -0.0631(4) 0.4516(5) 0.025(2) Uani 1 1 d .
H16 H 0.7319 -0.0904 0.4898 0.031 Uiso 1 1 calc R
C17 C 0.7716(14) -0.0150(4) 0.4181(5) 0.0251(19) Uani 1 1 d .
H17 H 0.9211 -0.0106 0.4330 0.030 Uiso 1 1 calc R
C18 C 0.6636(13) 0.0256(4) 0.3637(4) 0.0199(18) Uani 1 1 d .
H18 H 0.7394 0.0580 0.3411 0.024 Uiso 1 1 calc R
C19 C 0.0929(13) 0.2489(4) 0.4828(4) 0.0175(17) Uani 1 1 d .
H19 H 0.0360 0.2925 0.4664 0.021 Uiso 1 1 calc R
C20 C -0.4132(13) 0.3754(4) 0.2973(5) 0.0195(17) Uani 1 1 d .
H20 H -0.4556 0.3673 0.2416 0.023 Uiso 1 1 calc R
C21 C 0.3591(12) 0.1541(3) 0.3239(4) 0.0160(16) Uani 1 1 d .
H21A H 0.3564 0.1509 0.3792 0.019 Uiso 1 1 calc R
H21B H 0.5053 0.1661 0.3165 0.019 Uiso 1 1 calc R
C22 C 0.0075(16) 0.2297(5) 0.5550(5) 0.031(2) Uani 1 1 d .
H22A H -0.1484 0.2326 0.5462 0.046 Uiso 1 1 calc R
H22B H 0.0651 0.2589 0.5964 0.046 Uiso 1 1 calc R
H22C H 0.0508 0.1854 0.5687 0.046 Uiso 1 1 calc R
C23 C 0.3307(14) 0.2508(4) 0.4925(4) 0.0231(19) Uani 1 1 d .
H23A H 0.3758 0.2612 0.4437 0.035 Uiso 1 1 calc R
H23B H 0.3882 0.2086 0.5101 0.035 Uiso 1 1 calc R
H23C H 0.3841 0.2839 0.5300 0.035 Uiso 1 1 calc R
C24 C -0.2548(14) 0.4308(4) 0.3086(5) 0.0268(19) Uani 1 1 d .
H24A H -0.1232 0.4181 0.2903 0.040 Uiso 1 1 calc R
H24B H -0.2230 0.4416 0.3628 0.040 Uiso 1 1 calc R
H24C H -0.3161 0.4686 0.2801 0.040 Uiso 1 1 calc R
C25 C -0.6111(14) 0.3898(4) 0.3326(5) 0.028(2) Uani 1 1 d .
H25A H -0.7047 0.3519 0.3275 0.042 Uiso 1 1 calc R
H25B H -0.6869 0.4266 0.3066 0.042 Uiso 1 1 calc R
H25C H -0.5693 0.4000 0.3866 0.042 Uiso 1 1 calc R

loop_
_atom_site_aniso_label
_atom_site_aniso_U_11
_atom_site_aniso_U_22
_atom_site_aniso_U_33
_atom_site_aniso_U_23
_atom_site_aniso_U_13
_atom_site_aniso_U_12
S1 0.0219(11) 0.0124(9) 0.0162(10) 0.0034(8) 0.0018(8) 0.0006(8)
S2 0.0181(10) 0.0135(9) 0.0257(11) 0.0065(8) 0.0043(8) 0.0033(8)
P1 0.0142(10) 0.0140(10) 0.0161(10) -0.0008(8) 0.0013(8) 0.0009(8)
O1 0.027(3) 0.017(3) 0.022(3) -0.001(2) 0.000(3) 0.003(2)
C1 0.020(4) 0.011(3) 0.014(4) 0.000(3) -0.001(3) -0.002(3)
C2 0.017(4) 0.011(4) 0.022(4) -0.001(3) 0.000(3) -0.005(3)
C3 0.020(4) 0.013(4) 0.014(4) 0.003(3) -0.002(3) 0.001(3)
C4 0.025(4) 0.009(3) 0.013(4) 0.001(3) -0.004(3) 0.010(3)
C5 0.021(4) 0.014(4) 0.012(4) -0.003(3) 0.005(3) -0.001(3)
C6 0.030(5) 0.021(4) 0.012(4) 0.004(3) -0.004(3) 0.008(4)
C7 0.036(5) 0.017(4) 0.010(4) 0.005(3) -0.002(4) 0.002(4)
C8 0.030(5) 0.018(4) 0.013(4) -0.001(3) 0.005(3) 0.001(4)
C9 0.038(5) 0.012(4) 0.026(5) -0.001(3) 0.003(4) -0.001(4)
C10 0.067(8) 0.032(5) 0.014(5) -0.005(4) 0.002(5) -0.005(5)
C11 0.076(8) 0.025(5) 0.022(5) 0.004(4) 0.013(5) 0.017(5)
C12 0.036(6) 0.027(5) 0.041(6) 0.016(4) 0.019(5) 0.014(4)
C13 0.026(5) 0.016(4) 0.019(4) 0.001(3) -0.001(4) 0.009(3)
C14 0.030(5) 0.014(4) 0.016(4) -0.004(3) 0.009(4) -0.003(3)
C15 0.040(6) 0.010(4) 0.021(4) 0.004(3) 0.009(4) 0.001(4)
C16 0.039(6) 0.015(4) 0.022(4) 0.006(3) 0.005(4) 0.014(4)
C17 0.025(5) 0.030(5) 0.021(5) 0.007(4) 0.002(4) 0.010(4)
C18 0.024(5) 0.020(4) 0.017(4) 0.005(3) 0.007(3) 0.002(3)
C19 0.027(4) 0.015(4) 0.012(4) 0.000(3) 0.005(3) 0.003(3)
C20 0.025(4) 0.012(4) 0.019(4) 0.002(3) -0.005(3) 0.002(3)
C21 0.017(4) 0.014(4) 0.016(4) -0.002(3) -0.001(3) 0.003(3)
C22 0.042(6) 0.034(5) 0.019(5) -0.001(4) 0.011(4) -0.002(4)
C23 0.042(5) 0.017(4) 0.009(4) -0.003(3) 0.000(4) -0.003(4)
C24 0.030(5) 0.014(4) 0.036(5) 0.005(4) 0.003(4) 0.001(4)
C25 0.028(5) 0.020(4) 0.034(5) 0.002(4) 0.000(4) 0.003(4)

loop_
_atom_type_symbol
_atom_type_description
_atom_type_scat_dispersion_real
_atom_type_scat_dispersion_imag
_atom_type_scat_source
C C 0.0033 0.0016 'International Tables Vol C Tables 4.2.6.8 and 6.1.1.4'
H H 0.0000 0.0000 'International Tables Vol C Tables 4.2.6.8 and 6.1.1.4'
O O 0.0106 0.0060 'International Tables Vol C Tables 4.2.6.8 and 6.1.1.4'
P P 0.1023 0.0942 'International Tables Vol C Tables 4.2.6.8 and 6.1.1.4'
S S 0.1246 0.1234 'International Tables Vol C Tables 4.2.6.8 and 6.1.1.4'

loop_
_geom_angle_atom_site_label_1
_geom_angle_atom_site_label_2
_geom_angle_atom_site_label_3
_geom_angle
C2 S1 C19 101.5(3)
C3 S2 C20 105.5(4)
O1 P1 C5 112.4(3)
O1 P1 C4 112.3(4)
C5 P1 C4 109.7(3)
O1 P1 C21 113.3(3)
C5 P1 C21 102.8(3)
C4 P1 C21 105.7(4)
C2 C1 C8 120.1(7)
C2 C1 C21 122.1(7)
C8 C1 C21 117.8(7)
C1 C2 C3 120.8(7)
C1 C2 S1 121.2(6)
C3 C2 S1 118.0(6)
C6 C3 C2 118.6(7)
C6 C3 S2 123.5(6)
C2 C3 S2 117.9(6)
C13 C4 C9 119.7(7)
C13 C4 P1 123.8(6)
C9 C4 P1 116.4(6)
C18 C5 C14 120.3(7)
C18 C5 P1 123.7(6)
C14 C5 P1 115.9(6)
C7 C6 C3 119.9(7)
C7 C6 H6 120.1
C3 C6 H6 120.1
C6 C7 C8 121.5(7)
C6 C7 H7 119.3
C8 C7 H7 119.3
C1 C8 C7 119.1(7)
C1 C8 H8 120.5
C7 C8 H8 120.5
C10 C9 C4 120.4(9)
C10 C9 H9 119.8
C4 C9 H9 119.8
C11 C10 C9 120.2(9)
C11 C10 H10 119.9
C9 C10 H10 119.9
C10 C11 C12 120.4(9)
C10 C11 H11 119.8
C12 C11 H11 119.8
C13 C12 C11 119.2(9)
C13 C12 H12 120.4
C11 C12 H12 120.4
C4 C13 C12 120.0(8)
C4 C13 H13 120.0
C12 C13 H13 120.0
C15 C14 C5 119.8(8)
C15 C14 H14 120.1
C5 C14 H14 120.1
C16 C15 C14 119.9(8)
C16 C15 H15 120.1
C14 C15 H15 120.1
C15 C16 C17 119.9(8)
C15 C16 H16 120.1
C17 C16 H16 120.1
C18 C17 C16 119.8(8)
C18 C17 H17 120.1
C16 C17 H17 120.1
C5 C18 C17 120.3(8)
C5 C18 H18 119.8
C17 C18 H18 119.8
C23 C19 C22 113.3(7)
C23 C19 S1 111.5(5)
C22 C19 S1 105.4(6)
C23 C19 H19 108.8
C22 C19 H19 108.8
S1 C19 H19 108.8
C24 C20 C25 111.7(7)
C24 C20 S2 112.6(6)
C25 C20 S2 104.6(5)
C24 C20 H20 109.3
C25 C20 H20 109.3
S2 C20 H20 109.3
C1 C21 P1 110.5(5)
C1 C21 H21A 109.5
P1 C21 H21A 109.5
C1 C21 H21B 109.5
P1 C21 H21B 109.5
H21A C21 H21B 108.1
C19 C22 H22A 109.5
C19 C22 H22B 109.5
H22A C22 H22B 109.5
C19 C22 H22C 109.5
H22A C22 H22C 109.5
H22B C22 H22C 109.5
C19 C23 H23A 109.5
C19 C23 H23B 109.5
H23A C23 H23B 109.5
C19 C23 H23C 109.5
H23A C23 H23C 109.5
H23B C23 H23C 109.5
C20 C24 H24A 109.5
C20 C24 H24B 109.5
H24A C24 H24B 109.5
C20 C24 H24C 109.5
H24A C24 H24C 109.5
H24B C24 H24C 109.5
C20 C25 H25A 109.5
C20 C25 H25B 109.5
H25A C25 H25B 109.5
C20 C25 H25C 109.5
H25A C25 H25C 109.5
H25B C25 H25C 109.5

loop_
_geom_bond_atom_site_label_1
_geom_bond_atom_site_label_2
_geom_bond_distance
S1 C2 1.785(8)
S1 C19 1.848(8)
S2 C3 1.765(8)
S2 C20 1.832(8)
P1 O1 1.466(6)
P1 C5 1.821(8)
P1 C4 1.824(8)
P1 C21 1.834(8)
C1 C2 1.384(11)
C1 C8 1.401(11)
C1 C21 1.517(10)
C2 C3 1.415(11)
C3 C6 1.414(11)
C4 C13 1.373(12)
C4 C9 1.396(11)
C5 C18 1.358(11)
C5 C14 1.406(11)
C6 C7 1.374(12)
C6 H6 0.9500
C7 C8 1.403(11)
C7 H7 0.9500
C8 H8 0.9500
C9 C10 1.370(13)
C9 H9 0.9500
C10 C11 1.365(15)
C10 H10 0.9500
C11 C12 1.399(15)
C11 H11 0.9500
C12 C13 1.393(12)
C12 H12 0.9500
C13 H13 0.9500
C14 C15 1.390(11)
C14 H14 0.9500
C15 C16 1.371(13)
C15 H15 0.9500
C16 C17 1.411(12)
C16 H16 0.9500
C17 C18 1.384(11)
C17 H17 0.9500
C18 H18 0.9500
C19 C23 1.494(12)
C19 C22 1.523(11)
C19 H19 1.0000
C20 C24 1.520(11)
C20 C25 1.521(12)
C20 H20 1.0000
C21 H21A 0.9900
C21 H21B 0.9900
C22 H22A 0.9800
C22 H22B 0.9800
C22 H22C 0.9800
C23 H23A 0.9800
C23 H23B 0.9800
C23 H23C 0.9800
C24 H24A 0.9800
C24 H24B 0.9800
C24 H24C 0.9800
C25 H25A 0.9800
C25 H25B 0.9800
C25 H25C 0.9800

loop_
_geom_torsion_atom_site_label_1
_geom_torsion_atom_site_label_2
_geom_torsion_atom_site_label_3
_geom_torsion_atom_site_label_4
_geom_torsion
C8 C1 C2 C3 -1.3(11)
C21 C1 C2 C3 177.1(7)
C8 C1 C2 S1 177.4(6)
C21 C1 C2 S1 -4.2(10)
C19 S1 C2 C1 102.6(7)
C19 S1 C2 C3 -78.6(7)
C1 C2 C3 C6 2.4(11)
S1 C2 C3 C6 -176.4(6)
C1 C2 C3 S2 -178.4(6)
S1 C2 C3 S2 2.9(9)
C20 S2 C3 C6 -11.5(8)
C20 S2 C3 C2 169.3(6)
O1 P1 C4 C13 173.1(6)
C5 P1 C4 C13 -61.1(7)
C21 P1 C4 C13 49.0(7)
O1 P1 C4 C9 -7.2(7)
C5 P1 C4 C9 118.6(6)
C21 P1 C4 C9 -131.2(6)
O1 P1 C5 C18 -174.7(6)
C4 P1 C5 C18 59.5(7)
C21 P1 C5 C18 -52.6(7)
O1 P1 C5 C14 0.6(7)
C4 P1 C5 C14 -125.1(6)
C21 P1 C5 C14 122.7(6)
C2 C3 C6 C7 -2.3(12)
S2 C3 C6 C7 178.5(6)
C3 C6 C7 C8 1.2(12)
C2 C1 C8 C7 0.1(12)
C21 C1 C8 C7 -178.4(7)
C6 C7 C8 C1 0.0(12)
C13 C4 C9 C10 -2.2(12)
P1 C4 C9 C10 178.1(7)
C4 C9 C10 C11 1.8(13)
C9 C10 C11 C12 -1.6(14)
C10 C11 C12 C13 1.7(13)
C9 C4 C13 C12 2.3(11)
P1 C4 C13 C12 -178.0(6)
C11 C12 C13 C4 -2.0(12)
C18 C5 C14 C15 2.7(11)
P1 C5 C14 C15 -172.8(6)
C5 C14 C15 C16 -1.3(12)
C14 C15 C16 C17 -0.8(12)
C15 C16 C17 C18 1.4(12)
C14 C5 C18 C17 -2.0(12)
P1 C5 C18 C17 173.1(6)
C16 C17 C18 C5 0.0(12)
C2 S1 C19 C23 -70.1(6)
C2 S1 C19 C22 166.6(6)
C3 S2 C20 C24 -67.3(7)
C3 S2 C20 C25 171.2(5)
C2 C1 C21 P1 99.5(7)
C8 C1 C21 P1 -82.1(8)
O1 P1 C21 C1 -45.3(6)
C5 P1 C21 C1 -166.9(5)
C4 P1 C21 C1 78.1(6)
